data_7033196
loop_
_publ_author_name
'Fuller, Rebecca O.'
'Koutsantonis, George A.'
'Lozi\'c, Ivan'
'Ogden, Mark I.'
'Skelton, Brian W.'

_publ_section_title
;
 Manganese-calcium clusters supported by calixarenes.
;
_journal_issue 5
_journal_name_full 'Dalton transactions (Cambridge, England : 2003)'
_journal_page_first 2132
_journal_page_last 2137
_journal_paper_doi 10.1039/c4dt02952f
_journal_volume 44
_journal_year 2015
_chemical_absolute_configuration ad
_chemical_formula_moiety
;
C92 H116 Ca2 Mn2 N4 O12 S8, 3(C3 H7 N O), 0.39(H2 O)
;
_chemical_formula_sum 'C101 H137.78 Ca2 Mn2 N7 O15.39 S8'
_chemical_formula_weight 2142.72
_chemical_name_systematic
;
 ?
;
_space_group_IT_number 33
_symmetry_cell_setting orthorhombic
_symmetry_space_group_name_Hall 'P 2c -2n'
_symmetry_space_group_name_H-M 'P n a 21'
_atom_sites_solution_hydrogens geom
_atom_sites_solution_primary direct
_atom_sites_solution_secondary difmap
_audit_creation_date 2014-01-17T15:43:30-00:00
_audit_creation_method 'WinGX routine CIF_UPDATE'
_audit_update_record
;
2014-10-28 deposited with the CCDC.
2014-11-21 downloaded from the CCDC.
;
_cell_angle_alpha 90
_cell_angle_beta 90
_cell_angle_gamma 90
_cell_formula_units_Z 4
_cell_length_a 25.2966(3)
_cell_length_b 12.60940(10)
_cell_length_c 34.4646(4)
_cell_measurement_reflns_used 73566
_cell_measurement_temperature 100(2)
_cell_measurement_theta_max 32.7978
_cell_measurement_theta_min 2.886
_cell_volume 10993.3(2)
_computing_cell_refinement
;
        CrysAlisPro, Oxford Diffraction Ltd.,
        Version 1.171.33.52 (release 06-11-2009 CrysAlis171 .NET)
        (compiled Nov  6 2009,16:24:50)
;
_computing_data_collection
;
        CrysAlisPro, Oxford Diffraction Ltd.,
        Version 1.171.33.52 (release 06-11-2009 CrysAlis171 .NET)
        (compiled Nov  6 2009,16:24:50)
;
_computing_data_reduction
;
        CrysAlisPro, Oxford Diffraction Ltd.,
        Version 1.171.33.52 (release 06-11-2009 CrysAlis171 .NET)
        (compiled Nov  6 2009,16:24:50)
;
_computing_molecular_graphics 'OrtepII (Johnson, C. K. (1976)'
_computing_publication_material 'WinGX Farrugia, L. J. (1999)'
_computing_structure_refinement 'SHELXL-97 (Sheldrick, 2008)'
_computing_structure_solution 'SIR92 (Altomare et al., 1994)'
_diffrn_ambient_temperature 100(2)
_diffrn_detector_area_resol_mean 16.0009
_diffrn_measured_fraction_theta_full 0.998
_diffrn_measured_fraction_theta_max 0.964
_diffrn_measurement_device_type 'Oxford Diffraction Xcalibur Diffractometer'
_diffrn_measurement_method '\w scans'
_diffrn_orient_matrix_UB_11 0.0091574086
_diffrn_orient_matrix_UB_12 0.0195921148
_diffrn_orient_matrix_UB_13 0.0143869035
_diffrn_orient_matrix_UB_21 0.0075009395
_diffrn_orient_matrix_UB_22 -0.020120451
_diffrn_orient_matrix_UB_23 0.0141151643
_diffrn_orient_matrix_UB_31 0.0550217087
_diffrn_orient_matrix_UB_32 -0.0005140373
_diffrn_orient_matrix_UB_33 -0.0043245733
_diffrn_radiation_monochromator graphite
_diffrn_radiation_type MoK\a
_diffrn_radiation_wavelength 0.71073
_diffrn_reflns_av_R_equivalents 0.0356
_diffrn_reflns_av_unetI/netI 0.0497
_diffrn_reflns_limit_h_max 29
_diffrn_reflns_limit_h_min -37
_diffrn_reflns_limit_k_max 19
_diffrn_reflns_limit_k_min -18
_diffrn_reflns_limit_l_max 51
_diffrn_reflns_limit_l_min -50
_diffrn_reflns_number 155571
_diffrn_reflns_theta_full 32
_diffrn_reflns_theta_max 32.89
_diffrn_reflns_theta_min 2.91
_exptl_absorpt_coefficient_mu 0.537
_exptl_absorpt_correction_T_max 0.934
_exptl_absorpt_correction_T_min 0.801
_exptl_absorpt_correction_type analytical
_exptl_absorpt_process_details
;
  CrysAlisPro, Oxford Diffraction Ltd.,
 Analytical numeric absorption correction using a multifaceted crystal model
        
;
_exptl_crystal_colour colourless
_exptl_crystal_density_diffrn 1.295
_exptl_crystal_density_method 'not measured'
_exptl_crystal_description block
_exptl_crystal_F_000 4536
_exptl_crystal_size_max 0.68
_exptl_crystal_size_mid 0.38
_exptl_crystal_size_min 0.21
_refine_diff_density_max 1.353
_refine_diff_density_min -0.532
_refine_diff_density_rms 0.097
_refine_ls_abs_structure_details 'Flack H D (1983), Acta Cryst. A39, 876-881'
_refine_ls_abs_structure_Flack 0.250(10)
_refine_ls_extinction_method none
_refine_ls_goodness_of_fit_ref 1.038
_refine_ls_hydrogen_treatment constr
_refine_ls_matrix_type full
_refine_ls_number_parameters 1359
_refine_ls_number_reflns 38737
_refine_ls_number_restraints 67
_refine_ls_restrained_S_all 1.041
_refine_ls_R_factor_all 0.0637
_refine_ls_R_factor_gt 0.0522
_refine_ls_shift/su_max 0.013
_refine_ls_shift/su_mean 0
_refine_ls_structure_factor_coef Fsqd
_refine_ls_weighting_details 'calc w=1/[\s^2^(Fo^2^)+(0.0894P)^2^+0.5516P] where P=(Fo^2^+2Fc^2^)/3'
_refine_ls_weighting_scheme calc
_refine_ls_wR_factor_gt 0.1372
_refine_ls_wR_factor_ref 0.1409
_reflns_number_gt 32117
_reflns_number_total 38737
_reflns_threshold_expression I>2\s(I)
_cod_data_source_file c4dt02952f2.cif
_cod_data_source_block gk279
_cod_depositor_comments 'Adding full bibliography for 7033192--7033199.cif.'
_cod_database_code 7033196

loop_
_symmetry_equiv_pos_as_xyz
'x, y, z'
'-x, -y, z+1/2'
'-x+1/2, y+1/2, z+1/2'
'x+1/2, -y+1/2, z'

loop_
_atom_site_label
_atom_site_type_symbol
_atom_site_fract_x
_atom_site_fract_y
_atom_site_fract_z
_atom_site_U_iso_or_equiv
_atom_site_adp_type
_atom_site_occupancy
_atom_site_symmetry_multiplicity
_atom_site_calc_flag
_atom_site_refinement_flags
_atom_site_disorder_assembly
_atom_site_disorder_group
Mn1 Mn 0.245470(14) 0.04808(3) 0.499986(12) 0.01600(7) Uani 1 1 d . A .
Mn2 Mn 0.359966(14) -0.07941(3) 0.500370(12) 0.01632(7) Uani 1 1 d . A .
Ca1 Ca 0.430646(18) 0.16234(4) 0.505955(15) 0.01520(8) Uani 1 1 d . A .
Ca2 Ca 0.300118(18) 0.30713(4) 0.505772(15) 0.01540(9) Uani 1 1 d . A .
O11 O 0.28592(7) -0.07234(16) 0.53009(6) 0.0206(4) Uani 1 1 d . . .
C11 C 0.27259(10) -0.1199(2) 0.56247(7) 0.0158(4) Uani 1 1 d . . .
C12 C 0.30711(10) -0.1923(2) 0.58131(7) 0.0169(5) Uani 1 1 d . . .
C13 C 0.29267(11) -0.2450(2) 0.61461(8) 0.0209(5) Uani 1 1 d . . .
H13 H 0.3173 -0.2913 0.6267 0.025 Uiso 1 1 calc R . .
C14 C 0.24238(11) -0.2322(2) 0.63129(8) 0.0207(5) Uani 1 1 d . A .
C141 C 0.22424(14) -0.2960(3) 0.66694(9) 0.0335(7) Uani 1 1 d D . .
C142 C 0.2704(6) -0.3436(10) 0.6881(5) 0.046(3) Uani 0.600(3) 1 d PDU A 1
H14A H 0.2575 -0.3874 0.7096 0.069 Uiso 0.600(3) 1 calc PR A 1
H14B H 0.2928 -0.2868 0.6984 0.069 Uiso 0.600(3) 1 calc PR A 1
H14C H 0.291 -0.3877 0.6703 0.069 Uiso 0.600(3) 1 calc PR A 1
C143 C 0.1893(4) -0.2322(8) 0.6946(3) 0.054(3) Uani 0.600(3) 1 d PDU A 1
H14D H 0.1817 -0.2748 0.7178 0.08 Uiso 0.600(3) 1 calc PR A 1
H14E H 0.1561 -0.214 0.6816 0.08 Uiso 0.600(3) 1 calc PR A 1
H14F H 0.2077 -0.1671 0.7023 0.08 Uiso 0.600(3) 1 calc PR A 1
C144 C 0.1859(5) -0.3838(9) 0.6523(3) 0.046(2) Uani 0.600(3) 1 d PDU A 1
H14G H 0.2059 -0.4375 0.6379 0.07 Uiso 0.600(3) 1 calc PR A 1
H14H H 0.1592 -0.3521 0.6352 0.07 Uiso 0.600(3) 1 calc PR A 1
H14I H 0.1684 -0.4172 0.6745 0.07 Uiso 0.600(3) 1 calc PR A 1
C145 C 0.2656(8) -0.3682(12) 0.6841(7) 0.028(3) Uani 0.400(3) 1 d PDU A 2
H14J H 0.2963 -0.3262 0.692 0.042 Uiso 0.400(3) 1 calc PR A 2
H14K H 0.2764 -0.4207 0.6647 0.042 Uiso 0.400(3) 1 calc PR A 2
H14L H 0.2509 -0.4047 0.7068 0.042 Uiso 0.400(3) 1 calc PR A 2
C146 C 0.2101(6) -0.2096(12) 0.6990(4) 0.048(3) Uani 0.400(3) 1 d PDU A 2
H14M H 0.2003 -0.2453 0.7232 0.072 Uiso 0.400(3) 1 calc PR A 2
H14N H 0.1804 -0.1661 0.69 0.072 Uiso 0.400(3) 1 calc PR A 2
H14O H 0.2409 -0.1641 0.7036 0.072 Uiso 0.400(3) 1 calc PR A 2
C147 C 0.1759(9) -0.364(2) 0.6569(8) 0.085(9) Uani 0.400(3) 1 d PDU A 2
H14P H 0.185 -0.4134 0.6361 0.128 Uiso 0.400(3) 1 calc PR A 2
H14Q H 0.147 -0.3176 0.6483 0.128 Uiso 0.400(3) 1 calc PR A 2
H14R H 0.1647 -0.4035 0.6799 0.128 Uiso 0.400(3) 1 calc PR A 2
C15 C 0.20786(11) -0.1617(2) 0.61277(8) 0.0204(5) Uani 1 1 d . . .
H15 H 0.1735 -0.1512 0.6232 0.025 Uiso 1 1 calc R A .
C16 C 0.22258(10) -0.1064(2) 0.57944(7) 0.0173(5) Uani 1 1 d . A .
S1 S 0.17717(2) -0.01483(5) 0.557903(19) 0.01759(12) Uani 1 1 d . . .
O21 O 0.40053(8) 0.01103(15) 0.54292(5) 0.0180(3) Uani 1 1 d . . .
C21 C 0.42127(10) -0.0284(2) 0.57478(7) 0.0157(4) Uani 1 1 d . . .
C22 C 0.45509(10) 0.0320(2) 0.59900(7) 0.0163(4) Uani 1 1 d . . .
C23 C 0.47875(11) -0.0124(2) 0.63190(8) 0.0226(5) Uani 1 1 d . . .
H23 H 0.501 0.031 0.6474 0.027 Uiso 1 1 calc R . .
C24 C 0.47108(11) -0.1181(2) 0.64296(8) 0.0245(6) Uani 1 1 d . . .
C241 C 0.49695(15) -0.1690(3) 0.67864(11) 0.0376(8) Uani 1 1 d . . .
C242 C 0.53752(19) -0.0935(4) 0.69766(13) 0.0574(13) Uani 1 1 d U . .
H24A H 0.5538 -0.1288 0.72 0.086 Uiso 1 1 calc R . .
H24B H 0.5196 -0.0289 0.7063 0.086 Uiso 1 1 calc R . .
H24C H 0.5649 -0.0751 0.6787 0.086 Uiso 1 1 calc R . .
C243 C 0.45432(17) -0.1959(3) 0.70882(11) 0.0441(9) Uani 1 1 d . . .
H24D H 0.4276 -0.242 0.697 0.066 Uiso 1 1 calc R . .
H24E H 0.4375 -0.1304 0.7179 0.066 Uiso 1 1 calc R . .
H24F H 0.4706 -0.2326 0.7309 0.066 Uiso 1 1 calc R . .
C244 C 0.52587(16) -0.2700(3) 0.66639(12) 0.0457(9) Uani 1 1 d . . .
H24G H 0.5001 -0.3232 0.658 0.068 Uiso 1 1 calc R . .
H24H H 0.5462 -0.2976 0.6884 0.068 Uiso 1 1 calc R . .
H24I H 0.5499 -0.2539 0.6449 0.068 Uiso 1 1 calc R . .
C25 C 0.43631(11) -0.1765(2) 0.62001(8) 0.0216(5) Uani 1 1 d . . .
H25 H 0.4287 -0.2477 0.6271 0.026 Uiso 1 1 calc R . .
C26 C 0.41222(10) -0.1346(2) 0.58707(8) 0.0176(5) Uani 1 1 d . . .
S2 S 0.36989(2) -0.21812(5) 0.559233(19) 0.01657(11) Uani 1 1 d . . .
O31 O 0.36962(7) 0.25444(15) 0.54848(5) 0.0172(3) Uani 1 1 d . . .
C31 C 0.37480(10) 0.27311(19) 0.58546(7) 0.0154(4) Uani 1 1 d . . .
C32 C 0.33608(10) 0.3302(2) 0.60766(7) 0.0176(5) Uani 1 1 d . A .
C33 C 0.34532(11) 0.3617(2) 0.64554(8) 0.0203(5) Uani 1 1 d . . .
H33 H 0.3188 0.402 0.6583 0.024 Uiso 1 1 calc R . .
C34 C 0.39101(12) 0.3380(2) 0.66578(8) 0.0228(5) Uani 1 1 d . . .
C341 C 0.40252(13) 0.3835(2) 0.70657(8) 0.0280(6) Uani 1 1 d . . .
C342 C 0.41931(16) 0.5008(3) 0.70143(11) 0.0412(8) Uani 1 1 d . . .
H34A H 0.4267 0.532 0.7269 0.062 Uiso 1 1 calc R . .
H34B H 0.3907 0.5403 0.6888 0.062 Uiso 1 1 calc R . .
H34C H 0.4512 0.5043 0.6853 0.062 Uiso 1 1 calc R . .
C343 C 0.35198(16) 0.3801(4) 0.73160(10) 0.0432(9) Uani 1 1 d . . .
H34D H 0.3395 0.3067 0.7336 0.065 Uiso 1 1 calc R . .
H34E H 0.3245 0.4239 0.7195 0.065 Uiso 1 1 calc R . .
H34F H 0.3598 0.4075 0.7576 0.065 Uiso 1 1 calc R . .
C344 C 0.4457(2) 0.3235(4) 0.72702(11) 0.0598(14) Uani 1 1 d . . .
H34G H 0.4523 0.3558 0.7524 0.09 Uiso 1 1 calc R . .
H34H H 0.4781 0.3261 0.7114 0.09 Uiso 1 1 calc R . .
H34I H 0.4348 0.2495 0.7305 0.09 Uiso 1 1 calc R . .
C35 C 0.42790(11) 0.2742(2) 0.64591(8) 0.0217(5) Uani 1 1 d . . .
H35 H 0.4592 0.2524 0.6589 0.026 Uiso 1 1 calc R . .
C36 C 0.41977(10) 0.2421(2) 0.60770(7) 0.0169(5) Uani 1 1 d . . .
S3 S 0.47077(2) 0.16510(5) 0.586008(18) 0.01589(11) Uani 1 1 d . . .
O41 O 0.25398(7) 0.16658(15) 0.54271(5) 0.0179(4) Uani 1 1 d . . .
C41 C 0.22642(10) 0.1762(2) 0.57457(7) 0.0172(5) Uani 1 1 d . A .
C42 C 0.18824(10) 0.1012(2) 0.58655(8) 0.0193(5) Uani 1 1 d . A .
C43 C 0.15812(10) 0.1137(2) 0.62055(8) 0.0201(5) Uani 1 1 d . . .
H43 H 0.1333 0.0603 0.6274 0.024 Uiso 1 1 calc R A .
C44 C 0.16372(11) 0.2022(2) 0.64443(8) 0.0232(5) Uani 1 1 d . A .
C441 C 0.12999(13) 0.2213(3) 0.68066(9) 0.0315(7) Uani 1 1 d . . .
C442 C 0.08896(16) 0.3069(3) 0.67077(12) 0.0458(9) Uani 1 1 d . A .
H44A H 0.067 0.3211 0.6936 0.069 Uiso 1 1 calc R . .
H44B H 0.0665 0.2821 0.6494 0.069 Uiso 1 1 calc R . .
H44C H 0.1071 0.3721 0.6629 0.069 Uiso 1 1 calc R . .
C443 C 0.1002(2) 0.1200(3) 0.69226(12) 0.0538(12) Uani 1 1 d . A .
H44D H 0.1245 0.0595 0.6916 0.081 Uiso 1 1 calc R . .
H44E H 0.0711 0.1076 0.674 0.081 Uiso 1 1 calc R . .
H44F H 0.086 0.1281 0.7185 0.081 Uiso 1 1 calc R . .
C444 C 0.16312(18) 0.2581(5) 0.71473(12) 0.0696(15) Uani 1 1 d U A .
H44G H 0.1841 0.1986 0.7246 0.104 Uiso 1 1 calc R . .
H44H H 0.1399 0.2844 0.7353 0.104 Uiso 1 1 calc R . .
H44I H 0.1868 0.3152 0.7063 0.104 Uiso 1 1 calc R . .
C45 C 0.20110(11) 0.2789(2) 0.63271(8) 0.0207(5) Uani 1 1 d . . .
H45 H 0.2056 0.3409 0.648 0.025 Uiso 1 1 calc R A .
C46 C 0.23160(10) 0.2662(2) 0.59922(7) 0.0174(5) Uani 1 1 d . A .
S4 S 0.27578(3) 0.36949(5) 0.585698(19) 0.01788(12) Uani 1 1 d . . .
O51 O 0.25197(8) 0.18530(15) 0.46607(5) 0.0188(4) Uani 1 1 d . . .
C51 C 0.23200(10) 0.19493(19) 0.43107(7) 0.0157(4) Uani 1 1 d . A .
C52 C 0.24209(10) 0.2849(2) 0.40726(7) 0.0163(4) Uani 1 1 d . . .
C53 C 0.21957(11) 0.2957(2) 0.37069(8) 0.0213(5) Uani 1 1 d . A .
H53 H 0.2275 0.3571 0.3558 0.026 Uiso 1 1 calc R . .
C54 C 0.18549(11) 0.2190(2) 0.35497(8) 0.0221(5) Uani 1 1 d . . .
C541 C 0.15858(15) 0.2346(3) 0.31536(9) 0.0326(7) Uani 1 1 d . A .
C542 C 0.1017(3) 0.2483(7) 0.3223(2) 0.0548(18) Uiso 0.600(3) 1 d P A 1
H54A H 0.0963 0.3015 0.3427 0.082 Uiso 0.600(3) 1 calc PR A 1
H54B H 0.0863 0.1806 0.3305 0.082 Uiso 0.600(3) 1 calc PR A 1
H54C H 0.0845 0.2721 0.2984 0.082 Uiso 0.600(3) 1 calc PR A 1
C543 C 0.1771(3) 0.3301(5) 0.29277(18) 0.0347(12) Uiso 0.600(3) 1 d P A 1
H54D H 0.2158 0.3337 0.2935 0.052 Uiso 0.600(3) 1 calc PR A 1
H54E H 0.1622 0.3945 0.3043 0.052 Uiso 0.600(3) 1 calc PR A 1
H54F H 0.1653 0.324 0.2658 0.052 Uiso 0.600(3) 1 calc PR A 1
C544 C 0.1685(3) 0.1353(6) 0.2907(2) 0.0504(17) Uiso 0.600(3) 1 d P A 1
H54G H 0.1532 0.1452 0.2649 0.076 Uiso 0.600(3) 1 calc PR A 1
H54H H 0.1521 0.0737 0.3032 0.076 Uiso 0.600(3) 1 calc PR A 1
H54I H 0.2067 0.1234 0.2883 0.076 Uiso 0.600(3) 1 calc PR A 1
C545 C 0.1119(5) 0.3132(10) 0.3217(4) 0.052(3) Uiso 0.400(3) 1 d P A 2
H54J H 0.1219 0.366 0.3413 0.078 Uiso 0.400(3) 1 calc PR A 2
H54K H 0.0807 0.274 0.3307 0.078 Uiso 0.400(3) 1 calc PR A 2
H54L H 0.1036 0.349 0.2972 0.078 Uiso 0.400(3) 1 calc PR A 2
C546 C 0.1963(5) 0.2992(11) 0.2875(4) 0.056(3) Uiso 0.400(3) 1 d P A 2
H54M H 0.1791 0.3082 0.2622 0.084 Uiso 0.400(3) 1 calc PR A 2
H54N H 0.2296 0.2606 0.2841 0.084 Uiso 0.400(3) 1 calc PR A 2
H54O H 0.2035 0.369 0.2988 0.084 Uiso 0.400(3) 1 calc PR A 2
C547 C 0.1381(4) 0.1344(8) 0.2980(3) 0.043(2) Uiso 0.400(3) 1 d P A 2
H54P H 0.1225 0.1496 0.2726 0.065 Uiso 0.400(3) 1 calc PR A 2
H54Q H 0.1111 0.104 0.3151 0.065 Uiso 0.400(3) 1 calc PR A 2
H54R H 0.1672 0.0838 0.295 0.065 Uiso 0.400(3) 1 calc PR A 2
C55 C 0.17564(10) 0.1310(2) 0.37755(8) 0.0185(5) Uani 1 1 d . A .
H55 H 0.153 0.0773 0.3677 0.022 Uiso 1 1 calc R . .
C56 C 0.19793(10) 0.1178(2) 0.41459(7) 0.0177(5) Uani 1 1 d . . .
S5 S 0.18238(2) 0.00140(5) 0.441218(18) 0.01678(11) Uani 1 1 d . A .
O61 O 0.37294(7) 0.26177(15) 0.46395(5) 0.0176(4) Uani 1 1 d . . .
C61 C 0.38189(9) 0.29062(19) 0.42787(7) 0.0150(4) Uani 1 1 d . A .
C62 C 0.42901(10) 0.2639(2) 0.40702(8) 0.0185(5) Uani 1 1 d . . .
C63 C 0.43933(12) 0.3009(2) 0.36961(9) 0.0252(6) Uani 1 1 d . A .
H63 H 0.4717 0.2813 0.3576 0.03 Uiso 1 1 calc R . .
C64 C 0.40453(12) 0.3648(2) 0.34929(8) 0.0261(6) Uani 1 1 d . . .
C641 C 0.41626(15) 0.4135(3) 0.30933(9) 0.0365(8) Uani 1 1 d . A .
C642 C 0.4276(3) 0.5348(4) 0.31443(14) 0.0679(15) Uani 1 1 d . . .
H64A H 0.4613 0.5443 0.3281 0.102 Uiso 1 1 calc R A .
H64B H 0.3991 0.5674 0.3295 0.102 Uiso 1 1 calc R . .
H64C H 0.4297 0.5686 0.2889 0.102 Uiso 1 1 calc R . .
C643 C 0.4627(2) 0.3587(5) 0.28964(14) 0.0736(17) Uani 1 1 d U . .
H64D H 0.4689 0.3909 0.2642 0.11 Uiso 1 1 calc R A .
H64E H 0.4548 0.2832 0.2864 0.11 Uiso 1 1 calc R . .
H64F H 0.4945 0.3668 0.3057 0.11 Uiso 1 1 calc R . .
C644 C 0.3683(2) 0.4043(4) 0.28186(12) 0.0609(13) Uani 1 1 d . . .
H64G H 0.3757 0.4426 0.2577 0.091 Uiso 1 1 calc R A .
H64H H 0.3371 0.4351 0.2944 0.091 Uiso 1 1 calc R . .
H64I H 0.3616 0.3294 0.276 0.091 Uiso 1 1 calc R . .
C65 C 0.35676(11) 0.3885(2) 0.36871(8) 0.0233(5) Uani 1 1 d . A .
H65 H 0.3311 0.4306 0.3557 0.028 Uiso 1 1 calc R . .
C66 C 0.34565(10) 0.3531(2) 0.40588(8) 0.0175(5) Uani 1 1 d . . .
S6 S 0.28333(2) 0.38767(5) 0.425674(18) 0.01661(11) Uani 1 1 d . A .
O71 O 0.41178(8) 0.01157(15) 0.46684(5) 0.0185(4) Uani 1 1 d . . .
C71 C 0.42791(10) -0.0140(2) 0.43219(7) 0.0164(4) Uani 1 1 d . A .
C72 C 0.41484(10) -0.1120(2) 0.41395(7) 0.0182(5) Uani 1 1 d . . .
C73 C 0.43427(11) -0.1394(2) 0.37726(8) 0.0226(5) Uani 1 1 d . A .
H73 H 0.4248 -0.206 0.3664 0.027 Uiso 1 1 calc R . .
C74 C 0.46689(11) -0.0721(2) 0.35618(8) 0.0239(5) Uani 1 1 d . . .
C741 C 0.49055(13) -0.1050(3) 0.31694(9) 0.0326(7) Uani 1 1 d . A .
C742 C 0.5316(2) -0.2065(6) 0.32714(18) 0.0407(15) Uani 0.600(3) 1 d P A 1
H74A H 0.5514 -0.226 0.3038 0.061 Uiso 0.600(3) 1 calc PR A 1
H74B H 0.5109 -0.2676 0.336 0.061 Uiso 0.600(3) 1 calc PR A 1
H74C H 0.5563 -0.185 0.3476 0.061 Uiso 0.600(3) 1 calc PR A 1
C743 C 0.4502(3) -0.1515(7) 0.29009(19) 0.0314(15) Uani 0.600(3) 1 d P A 1
H74D H 0.4679 -0.1802 0.2671 0.047 Uiso 0.600(3) 1 calc PR A 1
H74E H 0.4251 -0.0963 0.2822 0.047 Uiso 0.600(3) 1 calc PR A 1
H74F H 0.4311 -0.2085 0.3034 0.047 Uiso 0.600(3) 1 calc PR A 1
C744 C 0.5253(3) -0.0266(6) 0.29882(19) 0.0506(19) Uani 0.600(3) 1 d P A 1
H74G H 0.5562 -0.0147 0.3154 0.076 Uiso 0.600(3) 1 calc PR A 1
H74H H 0.5061 0.0402 0.2954 0.076 Uiso 0.600(3) 1 calc PR A 1
H74I H 0.537 -0.0529 0.2735 0.076 Uiso 0.600(3) 1 calc PR A 1
C745 C 0.5456(3) -0.1181(8) 0.3201(2) 0.035(2) Uani 0.400(3) 1 d P A 2
H74J H 0.5532 -0.1778 0.3374 0.053 Uiso 0.400(3) 1 calc PR A 2
H74K H 0.5613 -0.0533 0.3307 0.053 Uiso 0.400(3) 1 calc PR A 2
H74L H 0.5605 -0.1322 0.2944 0.053 Uiso 0.400(3) 1 calc PR A 2
C746 C 0.4614(5) -0.1909(12) 0.2995(3) 0.042(3) Uani 0.400(3) 1 d P A 2
H74M H 0.4766 -0.2075 0.274 0.063 Uiso 0.400(3) 1 calc PR A 2
H74N H 0.4244 -0.1699 0.2963 0.063 Uiso 0.400(3) 1 calc PR A 2
H74O H 0.4634 -0.2536 0.3162 0.063 Uiso 0.400(3) 1 calc PR A 2
C747 C 0.4821(5) -0.0025(9) 0.2884(3) 0.047(3) Uani 0.400(3) 1 d P A 2
H74P H 0.4886 0.0628 0.3031 0.07 Uiso 0.400(3) 1 calc PR A 2
H74Q H 0.4458 -0.0024 0.2785 0.07 Uiso 0.400(3) 1 calc PR A 2
H74R H 0.507 -0.0068 0.2667 0.07 Uiso 0.400(3) 1 calc PR A 2
C75 C 0.47957(11) 0.0255(2) 0.37339(8) 0.0224(5) Uani 1 1 d . A .
H75 H 0.5019 0.0734 0.3598 0.027 Uiso 1 1 calc R . .
C76 C 0.46030(10) 0.0544(2) 0.40994(8) 0.0184(5) Uani 1 1 d . . .
S7 S 0.47760(2) 0.18074(5) 0.428941(18) 0.01741(12) Uani 1 1 d . A .
O81 O 0.29776(7) -0.02992(15) 0.45849(5) 0.0181(4) Uani 1 1 d . . .
C81 C 0.27924(10) -0.0984(2) 0.43351(7) 0.0158(4) Uani 1 1 d . A .
C82 C 0.22568(10) -0.0937(2) 0.42057(7) 0.0162(5) Uani 1 1 d . . .
C83 C 0.20595(11) -0.1664(2) 0.39350(8) 0.0180(5) Uani 1 1 d . A .
H83 H 0.17 -0.161 0.3857 0.022 Uiso 1 1 calc R . .
C84 C 0.23730(11) -0.2470(2) 0.37749(8) 0.0191(5) Uani 1 1 d . . .
C841 C 0.21354(12) -0.3245(2) 0.34850(8) 0.0231(5) Uani 1 1 d . A .
C842 C 0.17609(14) -0.3990(3) 0.37027(10) 0.0336(7) Uani 1 1 d . . .
H84A H 0.1605 -0.4495 0.352 0.05 Uiso 1 1 calc R A .
H84B H 0.148 -0.3575 0.3826 0.05 Uiso 1 1 calc R . .
H84C H 0.1959 -0.4378 0.3902 0.05 Uiso 1 1 calc R . .
C843 C 0.18299(13) -0.2639(3) 0.31653(9) 0.0293(6) Uani 1 1 d . . .
H84D H 0.2077 -0.2199 0.3017 0.044 Uiso 1 1 calc R A .
H84E H 0.1561 -0.2187 0.3285 0.044 Uiso 1 1 calc R . .
H84F H 0.1659 -0.3149 0.2991 0.044 Uiso 1 1 calc R . .
C844 C 0.25607(13) -0.3933(3) 0.32880(10) 0.0330(7) Uani 1 1 d . . .
H84G H 0.282 -0.3475 0.316 0.049 Uiso 1 1 calc R A .
H84H H 0.2394 -0.4394 0.3094 0.049 Uiso 1 1 calc R . .
H84I H 0.2738 -0.437 0.3484 0.049 Uiso 1 1 calc R . .
C85 C 0.28936(11) -0.2538(2) 0.39109(8) 0.0179(5) Uani 1 1 d . A .
H85 H 0.3116 -0.3087 0.3816 0.021 Uiso 1 1 calc R . .
C86 C 0.30944(10) -0.1828(2) 0.41809(7) 0.0168(5) Uani 1 1 d . . .
S8 S 0.37348(2) -0.20476(5) 0.438651(19) 0.01715(11) Uani 1 1 d . A .
O10 O 0.3766(2) 0.0674(5) 0.73747(14) 0.1156(19) Uani 1 1 d . . .
C10 C 0.3686(2) 0.0540(5) 0.70274(16) 0.0761(17) Uani 1 1 d . . .
H10 H 0.3987 0.045 0.6866 0.091 Uiso 1 1 calc R . .
N10 N 0.32255(11) 0.0511(2) 0.68605(8) 0.0313(6) Uani 1 1 d . . .
C101 C 0.31594(16) 0.0461(3) 0.64428(10) 0.0410(8) Uani 1 1 d . . .
H10A H 0.3252 0.1148 0.6328 0.061 Uiso 1 1 calc R . .
H10B H 0.2791 0.0291 0.6381 0.061 Uiso 1 1 calc R . .
H10C H 0.3391 -0.009 0.6336 0.061 Uiso 1 1 calc R . .
C102 C 0.2765(3) 0.0845(8) 0.7070(2) 0.123(3) Uani 1 1 d . . .
H10D H 0.2773 0.0544 0.7332 0.185 Uiso 1 1 calc R . .
H10E H 0.2447 0.0598 0.6934 0.185 Uiso 1 1 calc R . .
H10F H 0.276 0.1621 0.7086 0.185 Uiso 1 1 calc R . .
O20 O 0.3428(3) 0.0605(5) 0.25426(13) 0.126(2) Uani 1 1 d . . .
C20 C 0.3471(3) 0.0901(5) 0.28832(18) 0.0810(18) Uani 1 1 d . . .
H20 H 0.3695 0.1491 0.2932 0.097 Uiso 1 1 calc R . .
N20 N 0.32309(12) 0.0465(2) 0.31877(9) 0.0318(6) Uani 1 1 d . . .
C201 C 0.32936(15) 0.0823(3) 0.35826(12) 0.0427(9) Uani 1 1 d . . .
H20A H 0.346 0.0261 0.3737 0.064 Uiso 1 1 calc R . .
H20B H 0.2946 0.0993 0.3692 0.064 Uiso 1 1 calc R . .
H20C H 0.3518 0.1457 0.3587 0.064 Uiso 1 1 calc R . .
C202 C 0.2933(3) -0.0476(4) 0.31269(16) 0.0724(16) Uani 1 1 d . . .
H20D H 0.2934 -0.0655 0.285 0.109 Uiso 1 1 calc R . .
H20E H 0.2568 -0.0363 0.3213 0.109 Uiso 1 1 calc R . .
H20F H 0.309 -0.1059 0.3275 0.109 Uiso 1 1 calc R . .
O30 O 0.51769(8) 0.07531(17) 0.50969(6) 0.0271(4) Uani 1 1 d . . .
C30 C 0.52720(13) -0.0131(3) 0.52192(12) 0.0405(8) Uani 1 1 d . A .
H30 H 0.5057 -0.0699 0.5131 0.049 Uiso 1 1 calc R . .
N30 N 0.56686(12) -0.0363(3) 0.54764(10) 0.0512(9) Uani 1 1 d . . .
C301 C 0.59617(16) 0.0490(4) 0.56518(12) 0.0547(12) Uani 1 1 d . A .
H30A H 0.5863 0.1162 0.5529 0.082 Uiso 1 1 calc R . .
H30B H 0.6341 0.0367 0.5616 0.082 Uiso 1 1 calc R . .
H30C H 0.5881 0.0522 0.593 0.082 Uiso 1 1 calc R . .
C302 C 0.57257(19) -0.1438(5) 0.56119(19) 0.0761(17) Uani 1 1 d . A .
H30D H 0.5491 -0.1904 0.5463 0.114 Uiso 1 1 calc R . .
H30E H 0.5632 -0.1473 0.5887 0.114 Uiso 1 1 calc R . .
H30F H 0.6093 -0.1667 0.5577 0.114 Uiso 1 1 calc R . .
O40 O 0.47897(8) 0.32792(16) 0.51112(6) 0.0251(4) Uani 1 1 d . . .
C40 C 0.45578(11) 0.4027(2) 0.52742(9) 0.0248(6) Uani 1 1 d . A .
H40 H 0.4221 0.4225 0.5176 0.03 Uiso 1 1 calc R . .
N40 N 0.47432(10) 0.4568(2) 0.55721(8) 0.0285(5) Uani 1 1 d . . .
C401 C 0.52509(15) 0.4315(3) 0.57447(12) 0.0407(8) Uani 1 1 d . A .
H40A H 0.5195 0.3986 0.5999 0.061 Uiso 1 1 calc R . .
H40B H 0.5458 0.4966 0.5776 0.061 Uiso 1 1 calc R . .
H40C H 0.5442 0.3821 0.5576 0.061 Uiso 1 1 calc R . .
C402 C 0.44212(16) 0.5357(3) 0.57697(13) 0.0433(9) Uani 1 1 d . A .
H40D H 0.408 0.5421 0.5638 0.065 Uiso 1 1 calc R . .
H40E H 0.4603 0.6043 0.5765 0.065 Uiso 1 1 calc R . .
H40F H 0.4364 0.5138 0.6039 0.065 Uiso 1 1 calc R . .
O50 O 0.32285(8) 0.49815(15) 0.50872(6) 0.0250(4) Uani 1 1 d . . .
C50 C 0.29696(11) 0.5677(2) 0.49181(8) 0.0238(5) Uani 1 1 d . A .
H50 H 0.3066 0.5836 0.4658 0.029 Uiso 1 1 calc R . .
N50 N 0.25687(9) 0.62190(17) 0.50687(7) 0.0213(4) Uani 1 1 d . . .
C501 C 0.23841(12) 0.6011(2) 0.54599(8) 0.0249(6) Uani 1 1 d . A .
H50A H 0.2136 0.5414 0.5456 0.037 Uiso 1 1 calc R . .
H50B H 0.2205 0.6643 0.5561 0.037 Uiso 1 1 calc R . .
H50C H 0.2686 0.5837 0.5626 0.037 Uiso 1 1 calc R . .
C502 C 0.22382(14) 0.6897(3) 0.48316(10) 0.0327(7) Uani 1 1 d . A .
H50D H 0.2346 0.6838 0.4559 0.049 Uiso 1 1 calc R . .
H50E H 0.2276 0.7634 0.4917 0.049 Uiso 1 1 calc R . .
H50F H 0.1868 0.6679 0.4858 0.049 Uiso 1 1 calc R . .
O60 O 0.20975(7) 0.38514(15) 0.50245(7) 0.0259(4) Uani 1 1 d . . .
C60 C 0.17431(11) 0.3171(2) 0.49999(11) 0.0303(6) Uani 1 1 d . A .
H60 H 0.1764 0.2591 0.5175 0.036 Uiso 1 1 calc R . .
N60 N 0.13379(10) 0.3171(3) 0.47539(8) 0.0332(6) Uani 1 1 d . . .
C601 C 0.12486(16) 0.3977(4) 0.44665(12) 0.0463(10) Uani 1 1 d . A .
H60A H 0.0905 0.4313 0.4513 0.069 Uiso 1 1 calc R . .
H60B H 0.1251 0.3655 0.4208 0.069 Uiso 1 1 calc R . .
H60C H 0.1528 0.4513 0.4483 0.069 Uiso 1 1 calc R . .
C602 C 0.09703(14) 0.2277(3) 0.47602(14) 0.0452(9) Uani 1 1 d . A .
H60D H 0.11 0.1736 0.4941 0.068 Uiso 1 1 calc R . .
H60E H 0.0943 0.1972 0.4499 0.068 Uiso 1 1 calc R . .
H60F H 0.0621 0.2523 0.4845 0.068 Uiso 1 1 calc R . .
C701 C 0.5367(4) 0.6687(12) 0.4446(5) 0.121(5) Uani 0.600(3) 1 d P A 1
H70A H 0.5512 0.6299 0.4224 0.182 Uiso 0.600(3) 1 calc PR A 1
H70B H 0.5627 0.669 0.4658 0.182 Uiso 0.600(3) 1 calc PR A 1
H70C H 0.5289 0.7418 0.4369 0.182 Uiso 0.600(3) 1 calc PR A 1
C702 C 0.4550(3) 0.5443(5) 0.4304(3) 0.112(3) Uani 0.600(3) 1 d P A 1
H70D H 0.4794 0.5173 0.4106 0.168 Uiso 0.600(3) 1 calc PR A 1
H70E H 0.4271 0.5861 0.4179 0.168 Uiso 0.600(3) 1 calc PR A 1
H70F H 0.439 0.4845 0.4443 0.168 Uiso 0.600(3) 1 calc PR A 1
N70 N 0.4848(3) 0.6133(6) 0.4587(2) 0.0607(18) Uani 0.600(3) 1 d P A 1
C70 C 0.4615(3) 0.6644(6) 0.4906(2) 0.057(2) Uani 0.600(3) 1 d P A 1
H70 H 0.4303 0.6319 0.5002 0.068 Uiso 0.600(3) 1 calc PR A 1
O70 O 0.47437(17) 0.7386(4) 0.50672(14) 0.0523(13) Uani 0.600(3) 1 d P A 1
O80 O 0.5761(3) 0.6113(8) 0.3757(3) 0.080(3) Uani 0.400(3) 1 d P A 2
C80 C 0.5299(4) 0.6157(9) 0.3878(3) 0.050(3) Uani 0.400(3) 1 d P A 2
H80 H 0.5092 0.6757 0.3809 0.061 Uiso 0.400(3) 1 calc PR A 2
N80 N 0.5084(2) 0.5430(5) 0.4091(2) 0.0323(16) Uani 0.400(3) 1 d P A 2
C801 C 0.5364(3) 0.4500(7) 0.4211(3) 0.039(2) Uani 0.400(3) 1 d P A 2
H80A H 0.5132 0.4056 0.4371 0.059 Uiso 0.400(3) 1 calc PR A 2
H80B H 0.5675 0.4708 0.4364 0.059 Uiso 0.400(3) 1 calc PR A 2
H80C H 0.5478 0.41 0.3982 0.059 Uiso 0.400(3) 1 calc PR A 2
C802 C 0.4550(3) 0.5443(5) 0.4304(3) 0.112(3) Uani 0.400(3) 1 d P A 2
H80D H 0.4503 0.4774 0.4445 0.168 Uiso 0.400(3) 1 calc PR A 2
H80E H 0.4263 0.5526 0.4115 0.168 Uiso 0.400(3) 1 calc PR A 2
H80F H 0.4542 0.6035 0.4488 0.168 Uiso 0.400(3) 1 calc PR A 2
O1 O 0.5454(3) 0.7458(8) 0.4743(3) 0.064(2) Uani 0.400(3) 1 d P A 2

loop_
_atom_site_aniso_label
_atom_site_aniso_U_11
_atom_site_aniso_U_22
_atom_site_aniso_U_33
_atom_site_aniso_U_23
_atom_site_aniso_U_13
_atom_site_aniso_U_12
Mn1 0.01758(15) 0.01745(16) 0.01296(15) -0.00043(14) -0.00058(14) 0.00166(12)
Mn2 0.01590(15) 0.02039(17) 0.01267(15) -0.00132(15) -0.00053(14) -0.00126(12)
Ca1 0.01419(18) 0.0189(2) 0.0125(2) -0.00052(18) -0.00034(17) 0.00101(15)
Ca2 0.01498(19) 0.0178(2) 0.0134(2) -0.00061(18) -0.00069(17) 0.00177(15)
O11 0.0170(8) 0.0248(9) 0.0199(9) 0.0067(7) 0.0028(7) 0.0013(7)
C11 0.0146(10) 0.0164(11) 0.0164(11) -0.0004(9) -0.0026(8) -0.0024(8)
C12 0.0141(11) 0.0200(11) 0.0168(11) -0.0013(9) -0.0019(8) 0.0008(9)
C13 0.0209(12) 0.0225(13) 0.0193(12) 0.0015(10) -0.0013(9) 0.0034(10)
C14 0.0230(13) 0.0237(13) 0.0153(11) 0.0049(10) 0.0021(9) 0.0035(10)
C141 0.0393(18) 0.0391(18) 0.0220(14) 0.0123(13) 0.0114(12) 0.0145(14)
C142 0.038(4) 0.061(7) 0.039(6) 0.024(6) 0.002(3) -0.001(5)
C143 0.069(6) 0.053(5) 0.039(4) 0.016(3) 0.037(4) 0.019(4)
C144 0.054(4) 0.043(4) 0.042(4) 0.026(3) 0.009(4) -0.017(4)
C145 0.034(6) 0.022(5) 0.027(5) 0.006(4) 0.004(4) 0.005(4)
C146 0.060(7) 0.061(7) 0.025(4) 0.018(5) 0.023(5) 0.018(6)
C147 0.091(12) 0.086(12) 0.079(11) 0.011(8) -0.018(8) -0.013(8)
C15 0.0182(12) 0.0222(13) 0.0209(12) 0.0013(10) 0.0040(9) 0.0022(10)
C16 0.0167(11) 0.0163(11) 0.0188(12) -0.0007(9) -0.0017(9) 0.0018(9)
S1 0.0145(3) 0.0208(3) 0.0175(3) 0.0010(2) -0.0003(2) 0.0014(2)
O21 0.0211(9) 0.0202(9) 0.0125(8) 0.0016(7) -0.0034(6) -0.0013(7)
C21 0.0121(10) 0.0192(11) 0.0158(11) -0.0006(9) -0.0003(8) 0.0017(8)
C22 0.0166(11) 0.0170(11) 0.0152(11) 0.0011(9) -0.0012(8) 0.0020(8)
C23 0.0189(12) 0.0292(14) 0.0197(12) 0.0017(11) -0.0051(9) -0.0041(10)
C24 0.0190(12) 0.0321(15) 0.0224(13) 0.0083(11) -0.0072(10) -0.0040(11)
C241 0.0413(18) 0.0342(17) 0.0374(17) 0.0177(14) -0.0240(15) -0.0151(14)
C242 0.067(3) 0.058(2) 0.047(2) 0.0263(19) -0.041(2) -0.030(2)
C243 0.059(3) 0.047(2) 0.0261(16) 0.0153(15) -0.0088(16) -0.0066(18)
C244 0.042(2) 0.045(2) 0.050(2) 0.0220(18) -0.0185(17) 0.0003(16)
C25 0.0212(12) 0.0237(13) 0.0199(12) 0.0047(10) -0.0021(9) -0.0040(10)
C26 0.0138(10) 0.0208(11) 0.0181(11) -0.0005(9) -0.0014(9) -0.0007(9)
S2 0.0148(3) 0.0163(3) 0.0185(3) -0.0009(2) -0.0009(2) 0.0007(2)
O31 0.0159(8) 0.0216(9) 0.0140(8) -0.0006(7) 0.0001(6) 0.0033(7)
C31 0.0168(10) 0.0151(10) 0.0145(10) -0.0003(9) -0.0003(8) -0.0022(8)
C32 0.0174(11) 0.0200(12) 0.0154(11) -0.0001(9) -0.0016(8) 0.0031(9)
C33 0.0245(13) 0.0206(12) 0.0158(11) -0.0011(9) 0.0015(9) 0.0042(10)
C34 0.0269(13) 0.0274(14) 0.0142(11) -0.0044(10) -0.0022(9) 0.0027(11)
C341 0.0365(16) 0.0313(15) 0.0162(12) -0.0062(11) -0.0027(11) 0.0066(12)
C342 0.050(2) 0.0404(19) 0.0329(18) -0.0122(15) -0.0017(15) -0.0093(16)
C343 0.047(2) 0.063(3) 0.0193(15) -0.0088(15) 0.0048(14) -0.0104(18)
C344 0.072(3) 0.080(3) 0.0275(19) -0.022(2) -0.0252(19) 0.037(3)
C35 0.0209(12) 0.0278(14) 0.0163(12) -0.0020(10) -0.0046(9) 0.0040(10)
C36 0.0165(11) 0.0186(11) 0.0156(11) -0.0035(9) -0.0012(8) 0.0028(9)
S3 0.0135(2) 0.0181(3) 0.0160(3) -0.0007(2) -0.0013(2) 0.0006(2)
O41 0.0189(9) 0.0217(9) 0.0132(8) -0.0005(7) 0.0035(6) 0.0002(7)
C41 0.0176(11) 0.0207(12) 0.0133(10) 0.0015(9) -0.0004(8) 0.0061(9)
C42 0.0168(11) 0.0238(12) 0.0174(11) -0.0004(10) 0.0003(9) 0.0059(9)
C43 0.0170(11) 0.0269(13) 0.0163(11) 0.0029(10) 0.0022(9) 0.0040(10)
C44 0.0241(13) 0.0282(14) 0.0172(12) 0.0010(10) 0.0061(10) 0.0086(11)
C441 0.0318(16) 0.0419(18) 0.0208(14) 0.0014(12) 0.0093(11) 0.0094(13)
C442 0.044(2) 0.050(2) 0.043(2) 0.0051(17) 0.0232(17) 0.0165(17)
C443 0.077(3) 0.045(2) 0.039(2) 0.0092(17) 0.038(2) 0.010(2)
C444 0.044(2) 0.137(5) 0.0275(19) -0.027(2) 0.0078(16) -0.002(3)
C45 0.0194(12) 0.0251(13) 0.0176(12) -0.0013(10) 0.0015(9) 0.0081(10)
C46 0.0155(11) 0.0191(12) 0.0177(11) 0.0001(9) 0.0025(8) 0.0032(9)
S4 0.0184(3) 0.0184(3) 0.0168(3) -0.0009(2) -0.0008(2) 0.0040(2)
O51 0.0215(9) 0.0206(9) 0.0142(8) -0.0014(7) -0.0021(7) 0.0020(7)
C51 0.0157(10) 0.0158(11) 0.0157(11) -0.0020(9) 0.0000(8) 0.0046(8)
C52 0.0162(11) 0.0166(11) 0.0162(11) -0.0012(9) -0.0018(8) 0.0024(8)
C53 0.0237(13) 0.0226(13) 0.0176(12) 0.0009(10) -0.0036(9) 0.0016(10)
C54 0.0269(13) 0.0214(12) 0.0181(12) -0.0020(10) -0.0078(10) 0.0024(10)
C541 0.050(2) 0.0281(15) 0.0200(13) 0.0032(11) -0.0164(13) -0.0093(14)
C55 0.0169(11) 0.0188(11) 0.0199(12) -0.0001(9) -0.0032(9) -0.0005(9)
C56 0.0186(11) 0.0185(12) 0.0159(11) 0.0020(9) 0.0010(9) 0.0046(9)
S5 0.0154(3) 0.0176(3) 0.0174(3) -0.0003(2) -0.0002(2) 0.0011(2)
O61 0.0159(8) 0.0240(9) 0.0129(8) 0.0030(7) 0.0006(6) 0.0030(7)
C61 0.0164(11) 0.0148(10) 0.0138(10) -0.0007(8) -0.0001(8) 0.0001(8)
C62 0.0152(11) 0.0232(12) 0.0171(11) 0.0020(9) 0.0009(9) 0.0025(9)
C63 0.0261(14) 0.0265(14) 0.0229(13) 0.0038(11) 0.0054(10) 0.0061(11)
C64 0.0295(15) 0.0296(15) 0.0192(13) 0.0052(11) 0.0054(11) 0.0040(11)
C641 0.049(2) 0.0426(19) 0.0182(14) 0.0115(13) 0.0092(13) 0.0139(16)
C642 0.107(4) 0.058(3) 0.039(2) 0.016(2) 0.005(3) -0.030(3)
C643 0.083(3) 0.097(4) 0.041(2) 0.036(2) 0.037(2) 0.043(3)
C644 0.078(3) 0.082(3) 0.0227(18) 0.024(2) -0.0041(18) -0.001(3)
C65 0.0260(13) 0.0248(13) 0.0190(12) 0.0042(10) -0.0026(10) 0.0028(10)
C66 0.0155(11) 0.0188(12) 0.0182(12) 0.0013(9) 0.0007(9) 0.0013(9)
S6 0.0165(3) 0.0168(3) 0.0165(3) -0.0006(2) -0.0020(2) 0.0012(2)
O71 0.0212(9) 0.0220(9) 0.0123(8) -0.0023(7) 0.0041(7) -0.0009(7)
C71 0.0144(10) 0.0194(11) 0.0155(11) -0.0015(9) -0.0021(8) 0.0035(8)
C72 0.0142(11) 0.0244(13) 0.0160(11) -0.0032(9) 0.0012(8) 0.0014(9)
C73 0.0221(13) 0.0272(13) 0.0187(12) -0.0077(10) -0.0002(10) 0.0002(10)
C74 0.0213(13) 0.0348(15) 0.0157(12) -0.0041(11) 0.0015(9) 0.0026(11)
C741 0.0270(15) 0.055(2) 0.0159(12) -0.0125(13) 0.0064(11) -0.0054(14)
C742 0.024(3) 0.060(4) 0.039(3) -0.025(3) 0.003(2) 0.007(3)
C743 0.030(3) 0.051(5) 0.013(3) -0.012(3) -0.001(2) 0.001(3)
C744 0.058(4) 0.065(5) 0.028(3) -0.021(3) 0.020(3) -0.019(4)
C745 0.020(3) 0.060(6) 0.026(4) -0.010(4) 0.006(3) 0.019(4)
C746 0.031(6) 0.069(9) 0.025(6) -0.006(5) 0.010(4) -0.007(5)
C747 0.066(7) 0.054(6) 0.021(4) 0.003(4) 0.005(4) 0.021(5)
C75 0.0178(12) 0.0333(15) 0.0161(12) 0.0005(10) 0.0016(9) 0.0004(10)
C76 0.0157(11) 0.0231(13) 0.0166(11) -0.0018(9) 0.0004(9) -0.0005(9)
S7 0.0141(3) 0.0218(3) 0.0163(3) 0.0004(2) 0.0011(2) 0.0007(2)
O81 0.0175(8) 0.0227(9) 0.0142(8) -0.0062(7) -0.0032(6) 0.0031(7)
C81 0.0159(11) 0.0182(11) 0.0134(11) 0.0013(9) -0.0013(8) -0.0030(8)
C82 0.0166(11) 0.0155(11) 0.0165(11) 0.0010(9) -0.0008(8) 0.0015(9)
C83 0.0191(12) 0.0185(12) 0.0166(11) 0.0008(9) -0.0048(9) 0.0004(9)
C84 0.0227(12) 0.0161(11) 0.0184(12) -0.0004(9) -0.0047(9) 0.0004(9)
C841 0.0255(13) 0.0191(12) 0.0247(13) -0.0057(10) -0.0077(10) 0.0016(10)
C842 0.0422(19) 0.0247(15) 0.0340(17) -0.0045(13) -0.0058(14) -0.0053(13)
C843 0.0325(16) 0.0290(15) 0.0263(14) -0.0041(12) -0.0139(12) 0.0024(12)
C844 0.0323(16) 0.0343(17) 0.0323(16) -0.0157(13) -0.0105(13) 0.0061(13)
C85 0.0189(12) 0.0146(11) 0.0202(12) -0.0016(9) -0.0024(9) 0.0028(9)
C86 0.0162(11) 0.0169(11) 0.0174(11) 0.0001(9) -0.0032(8) 0.0017(9)
S8 0.0151(3) 0.0184(3) 0.0179(3) -0.0019(2) -0.0022(2) 0.0028(2)
O10 0.117(4) 0.167(5) 0.063(3) -0.003(3) -0.055(3) 0.009(4)
C10 0.044(2) 0.131(5) 0.054(3) -0.013(3) -0.022(2) -0.005(3)
N10 0.0262(14) 0.0462(17) 0.0214(12) -0.0058(11) -0.0008(10) 0.0016(11)
C101 0.047(2) 0.049(2) 0.0270(17) -0.0035(15) -0.0076(14) -0.0078(17)
C102 0.062(4) 0.209(9) 0.099(5) -0.059(6) 0.018(4) 0.033(5)
O20 0.165(5) 0.164(5) 0.050(2) 0.056(3) 0.038(3) 0.044(4)
C20 0.101(4) 0.074(4) 0.069(4) 0.041(3) 0.031(3) -0.001(3)
N20 0.0335(15) 0.0311(14) 0.0309(14) 0.0079(11) 0.0017(11) -0.0001(11)
C201 0.0350(19) 0.047(2) 0.046(2) -0.0092(17) -0.0067(16) 0.0075(16)
C202 0.104(4) 0.056(3) 0.057(3) -0.018(2) 0.014(3) -0.037(3)
O30 0.0183(9) 0.0383(11) 0.0245(10) 0.0058(9) 0.0009(7) 0.0077(8)
C30 0.0223(15) 0.051(2) 0.048(2) 0.0116(17) 0.0101(13) 0.0019(14)
N30 0.0220(13) 0.090(3) 0.0413(18) 0.0229(18) 0.0049(12) 0.0103(15)
C301 0.038(2) 0.088(3) 0.038(2) 0.015(2) 0.0126(16) 0.029(2)
C302 0.041(2) 0.095(4) 0.093(4) 0.043(3) 0.004(3) 0.022(3)
O40 0.0225(9) 0.0237(9) 0.0291(11) -0.0028(8) 0.0031(8) -0.0034(7)
C40 0.0199(12) 0.0223(13) 0.0320(15) 0.0026(11) 0.0015(11) -0.0029(10)
N40 0.0298(13) 0.0254(12) 0.0302(13) -0.0042(10) 0.0012(10) 0.0011(10)
C401 0.0331(18) 0.0391(19) 0.050(2) -0.0043(16) -0.0123(15) -0.0045(14)
C402 0.048(2) 0.0221(15) 0.059(3) -0.0075(15) 0.0149(18) 0.0062(14)
O50 0.0282(9) 0.0203(9) 0.0264(11) -0.0018(8) 0.0006(8) 0.0009(7)
C50 0.0263(13) 0.0218(13) 0.0232(14) -0.0015(10) 0.0019(10) -0.0054(10)
N50 0.0255(10) 0.0193(10) 0.0191(11) 0.0016(9) 0.0008(9) -0.0019(8)
C501 0.0328(15) 0.0193(13) 0.0225(13) 0.0003(10) 0.0042(11) -0.0010(10)
C502 0.0447(19) 0.0268(15) 0.0267(15) 0.0046(12) -0.0013(13) 0.0052(13)
O60 0.0206(8) 0.0249(9) 0.0320(10) -0.0048(9) 0.0015(9) 0.0017(7)
C60 0.0242(12) 0.0313(14) 0.0354(16) -0.0001(14) -0.0026(13) 0.0059(10)
N60 0.0171(11) 0.0534(17) 0.0290(14) -0.0065(12) -0.0027(9) 0.0098(11)
C601 0.0352(19) 0.058(2) 0.046(2) 0.0179(19) 0.0081(16) 0.0128(17)
C602 0.0272(16) 0.048(2) 0.060(3) 0.0003(19) -0.0053(16) 0.0029(15)
C701 0.053(6) 0.159(13) 0.151(13) -0.031(11) 0.017(7) 0.032(7)
C702 0.096(5) 0.065(4) 0.175(8) -0.066(5) 0.020(5) -0.016(3)
N70 0.071(5) 0.063(4) 0.048(4) -0.006(3) -0.009(3) 0.009(3)
C70 0.057(4) 0.059(5) 0.055(5) 0.019(4) 0.016(3) 0.023(4)
O70 0.049(2) 0.068(3) 0.040(3) -0.031(2) 0.003(2) -0.031(2)
O80 0.019(3) 0.120(8) 0.100(7) 0.069(6) -0.010(4) -0.018(4)
C80 0.029(4) 0.065(7) 0.058(6) 0.037(5) -0.022(4) -0.020(4)
N80 0.015(3) 0.031(3) 0.052(4) -0.003(3) -0.006(3) -0.004(2)
C801 0.011(3) 0.034(4) 0.073(7) 0.005(4) -0.003(3) -0.001(3)
C802 0.096(5) 0.065(4) 0.175(8) -0.066(5) 0.020(5) -0.016(3)
O1 0.050(5) 0.083(6) 0.059(5) -0.027(5) -0.002(4) -0.006(4)

loop_
_atom_type_symbol
_atom_type_description
_atom_type_scat_dispersion_real
_atom_type_scat_dispersion_imag
_atom_type_scat_source
C C 0.0033 0.0016 'International Tables Vol C Tables 4.2.6.8 and 6.1.1.4'
H H 0 0 'International Tables Vol C Tables 4.2.6.8 and 6.1.1.4'
N N 0.0061 0.0033 'International Tables Vol C Tables 4.2.6.8 and 6.1.1.4'
O O 0.0106 0.006 'International Tables Vol C Tables 4.2.6.8 and 6.1.1.4'
Ca Ca 0.2262 0.3064 'International Tables Vol C Tables 4.2.6.8 and 6.1.1.4'
Mn Mn 0.3368 0.7283 'International Tables Vol C Tables 4.2.6.8 and 6.1.1.4'
S S 0.1246 0.1234 'International Tables Vol C Tables 4.2.6.8 and 6.1.1.4'

loop_
_exptl_crystal_face_index_h
_exptl_crystal_face_index_k
_exptl_crystal_face_index_l
_exptl_crystal_face_perp_dist
0 0 -1 0.4387
-2 -7 45 0.108
0 1 -1 0.1081
0 -1 0 0.0742
1 0 0 0.1692
-1 0 0 0.2154
-24 12 -10 0.0876
0 1 2 0.2505
-34 6 5 0.1878

loop_
_geom_angle_atom_site_label_1
_geom_angle_atom_site_label_2
_geom_angle_atom_site_label_3
_geom_angle
O51 Mn1 O11 146.41(8)
O51 Mn1 O41 78.25(7)
O11 Mn1 O41 96.74(8)
O51 Mn1 O81 87.65(8)
O11 Mn1 O81 72.73(7)
O41 Mn1 O81 135.65(7)
O51 Mn1 S5 78.69(5)
O11 Mn1 S5 120.69(6)
O41 Mn1 S5 138.93(6)
O81 Mn1 S5 76.33(5)
O51 Mn1 S1 133.72(6)
O11 Mn1 S1 74.93(5)
O41 Mn1 S1 76.25(5)
O81 Mn1 S1 136.45(6)
S5 Mn1 S1 96.45(2)
O71 Mn2 O21 77.52(7)
O71 Mn2 O11 142.35(8)
O21 Mn2 O11 94.02(8)
O71 Mn2 O81 86.04(7)
O21 Mn2 O81 129.76(7)
O11 Mn2 O81 71.29(7)
O71 Mn2 S8 78.72(5)
O21 Mn2 S8 143.72(6)
O11 Mn2 S8 121.22(6)
O81 Mn2 S8 74.92(5)
O71 Mn2 S2 135.66(6)
O21 Mn2 S2 77.47(5)
O11 Mn2 S2 75.37(5)
O81 Mn2 S2 137.53(5)
S8 Mn2 S2 101.76(2)
O71 Ca1 O61 87.35(7)
O71 Ca1 O21 66.72(6)
O61 Ca1 O21 122.46(7)
O71 Ca1 O31 126.70(7)
O61 Ca1 O31 74.22(6)
O21 Ca1 O31 81.88(7)
O71 Ca1 O40 146.14(7)
O61 Ca1 O40 84.35(7)
O21 Ca1 O40 143.07(7)
O31 Ca1 O40 82.20(7)
O71 Ca1 O30 81.55(7)
O61 Ca1 O30 143.63(7)
O21 Ca1 O30 84.41(7)
O31 Ca1 O30 138.65(7)
O40 Ca1 O30 85.94(7)
O71 Ca1 S7 68.26(5)
O61 Ca1 S7 70.03(5)
O21 Ca1 S7 132.12(5)
O31 Ca1 S7 140.45(5)
O40 Ca1 S7 78.06(5)
O30 Ca1 S7 73.69(5)
O71 Ca1 S3 127.63(5)
O61 Ca1 S3 140.11(5)
O21 Ca1 S3 67.89(5)
O31 Ca1 S3 69.32(5)
O40 Ca1 S3 75.34(5)
O30 Ca1 S3 69.37(5)
S7 Ca1 S3 135.43(2)
O31 Ca2 O51 123.32(7)
O31 Ca2 O61 74.90(6)
O51 Ca2 O61 83.94(7)
O31 Ca2 O41 80.26(7)
O51 Ca2 O41 66.05(6)
O61 Ca2 O41 119.91(7)
O31 Ca2 O50 94.26(7)
O51 Ca2 O50 140.00(7)
O61 Ca2 O50 94.47(7)
O41 Ca2 O50 141.66(7)
O31 Ca2 O60 144.49(7)
O51 Ca2 O60 76.11(7)
O61 Ca2 O60 140.20(7)
O41 Ca2 O60 82.74(7)
O50 Ca2 O60 80.27(6)
O31 Ca2 S4 69.50(5)
O51 Ca2 S4 127.12(5)
O61 Ca2 S4 141.92(5)
O41 Ca2 S4 67.01(5)
O50 Ca2 S4 75.49(5)
O60 Ca2 S4 75.20(6)
O31 Ca2 S6 140.63(5)
O51 Ca2 S6 67.36(5)
O61 Ca2 S6 68.56(5)
O41 Ca2 S6 130.93(5)
O50 Ca2 S6 74.88(5)
O60 Ca2 S6 72.02(6)
S4 Ca2 S6 138.72(2)
C11 O11 Mn1 128.67(16)
C11 O11 Mn2 127.90(16)
Mn1 O11 Mn2 102.71(8)
O11 C11 C16 122.1(2)
O11 C11 C12 121.7(2)
C16 C11 C12 116.2(2)
C13 C12 C11 121.9(2)
C13 C12 S2 120.1(2)
C11 C12 S2 117.91(19)
C12 C13 C14 121.7(2)
C12 C13 H13 119.1
C14 C13 H13 119.1
C15 C14 C13 116.8(2)
C15 C14 C141 120.7(2)
C13 C14 C141 122.4(2)
C142 C141 C143 110.8(9)
C145 C141 C147 107.8(13)
C142 C141 C14 111.4(7)
C145 C141 C14 115.0(10)
C143 C141 C14 113.3(5)
C147 C141 C14 110.5(11)
C142 C141 C144 111.0(8)
C143 C141 C144 102.5(7)
C14 C141 C144 107.4(4)
C145 C141 C146 107.3(10)
C147 C141 C146 111.0(13)
C14 C141 C146 105.2(6)
C141 C142 H14A 109.5
C141 C142 H14B 109.5
C141 C142 H14C 109.5
C141 C143 H14D 109.5
C141 C143 H14E 109.5
C141 C143 H14F 109.5
C141 C144 H14G 109.5
C141 C144 H14H 109.5
C141 C144 H14I 109.5
C141 C145 H14J 109.5
C141 C145 H14K 109.5
H14J C145 H14K 109.5
C141 C145 H14L 109.5
H14J C145 H14L 109.5
H14K C145 H14L 109.5
C141 C146 H14M 109.5
C141 C146 H14N 109.5
H14M C146 H14N 109.5
C141 C146 H14O 109.5
H14M C146 H14O 109.5
H14N C146 H14O 109.5
C141 C147 H14P 109.5
C141 C147 H14Q 109.5
H14P C147 H14Q 109.5
C141 C147 H14R 109.5
H14P C147 H14R 109.5
H14Q C147 H14R 109.5
C16 C15 C14 121.7(2)
C16 C15 H15 119.1
C14 C15 H15 119.1
C15 C16 C11 121.6(2)
C15 C16 S1 119.5(2)
C11 C16 S1 118.92(19)
C42 S1 C16 101.46(12)
C42 S1 Mn1 93.79(9)
C16 S1 Mn1 94.81(9)
C21 O21 Mn2 124.52(17)
C21 O21 Ca1 127.81(16)
Mn2 O21 Ca1 102.25(7)
O21 C21 C22 122.0(2)
O21 C21 C26 122.7(2)
C22 C21 C26 115.3(2)
C23 C22 C21 121.4(2)
C23 C22 S3 119.0(2)
C21 C22 S3 119.52(19)
C22 C23 C24 122.9(3)
C22 C23 H23 118.6
C24 C23 H23 118.6
C25 C24 C23 115.9(2)
C25 C24 C241 120.2(3)
C23 C24 C241 123.9(3)
C244 C241 C24 109.4(3)
C244 C241 C243 109.8(3)
C24 C241 C243 109.6(3)
C244 C241 C242 108.2(3)
C24 C241 C242 111.5(3)
C243 C241 C242 108.4(3)
C241 C242 H24A 109.5
C241 C242 H24B 109.5
H24A C242 H24B 109.5
C241 C242 H24C 109.5
H24A C242 H24C 109.5
H24B C242 H24C 109.5
C241 C243 H24D 109.5
C241 C243 H24E 109.5
H24D C243 H24E 109.5
C241 C243 H24F 109.5
H24D C243 H24F 109.5
H24E C243 H24F 109.5
C241 C244 H24G 109.5
C241 C244 H24H 109.5
H24G C244 H24H 109.5
C241 C244 H24I 109.5
H24G C244 H24I 109.5
H24H C244 H24I 109.5
C26 C25 C24 122.6(3)
C26 C25 H25 118.7
C24 C25 H25 118.7
C25 C26 C21 122.0(2)
C25 C26 S2 118.5(2)
C21 C26 S2 119.49(19)
C26 S2 C12 101.34(12)
C26 S2 Mn2 94.47(9)
C12 S2 Mn2 96.84(9)
C31 O31 Ca2 128.83(16)
C31 O31 Ca1 127.88(16)
Ca2 O31 Ca1 103.26(7)
O31 C31 C36 123.8(2)
O31 C31 C32 122.9(2)
C36 C31 C32 113.2(2)
C33 C32 C31 122.1(2)
C33 C32 S4 117.9(2)
C31 C32 S4 119.95(19)
C34 C33 C32 123.7(2)
C34 C33 H33 118.2
C32 C33 H33 118.2
C33 C34 C35 115.6(2)
C33 C34 C341 122.4(3)
C35 C34 C341 121.9(3)
C344 C341 C343 109.0(3)
C344 C341 C34 112.1(3)
C343 C341 C34 110.0(3)
C344 C341 C342 109.6(3)
C343 C341 C342 108.5(3)
C34 C341 C342 107.6(3)
C341 C342 H34A 109.5
C341 C342 H34B 109.5
H34A C342 H34B 109.5
C341 C342 H34C 109.5
H34A C342 H34C 109.5
H34B C342 H34C 109.5
C341 C343 H34D 109.5
C341 C343 H34E 109.5
H34D C343 H34E 109.5
C341 C343 H34F 109.5
H34D C343 H34F 109.5
H34E C343 H34F 109.5
C341 C344 H34G 109.5
C341 C344 H34H 109.5
H34G C344 H34H 109.5
C341 C344 H34I 109.5
H34G C344 H34I 109.5
H34H C344 H34I 109.5
C36 C35 C34 121.8(2)
C36 C35 H35 119.1
C34 C35 H35 119.1
C35 C36 C31 123.1(2)
C35 C36 S3 116.65(19)
C31 C36 S3 120.12(19)
C36 S3 C22 104.31(12)
C36 S3 Ca1 98.65(8)
C22 S3 Ca1 98.50(9)
C41 O41 Mn1 126.75(17)
C41 O41 Ca2 128.14(17)
Mn1 O41 Ca2 101.32(7)
O41 C41 C42 123.2(2)
O41 C41 C46 121.8(2)
C42 C41 C46 114.9(2)
C43 C42 C41 122.6(3)
C43 C42 S1 117.8(2)
C41 C42 S1 119.6(2)
C44 C43 C42 121.7(3)
C44 C43 H43 119.1
C42 C43 H43 119.1
C43 C44 C45 116.6(2)
C43 C44 C441 123.4(3)
C45 C44 C441 119.9(3)
C444 C441 C44 111.8(3)
C444 C441 C442 109.3(4)
C44 C441 C442 107.8(3)
C444 C441 C443 108.9(4)
C44 C441 C443 110.8(3)
C442 C441 C443 108.1(3)
C441 C442 H44A 109.5
C441 C442 H44B 109.5
H44A C442 H44B 109.5
C441 C442 H44C 109.5
H44A C442 H44C 109.5
H44B C442 H44C 109.5
C441 C443 H44D 109.5
C441 C443 H44E 109.5
H44D C443 H44E 109.5
C441 C443 H44F 109.5
H44D C443 H44F 109.5
H44E C443 H44F 109.5
C441 C444 H44G 109.5
C441 C444 H44H 109.5
H44G C444 H44H 109.5
C441 C444 H44I 109.5
H44G C444 H44I 109.5
H44H C444 H44I 109.5
C46 C45 C44 121.8(3)
C46 C45 H45 119.1
C44 C45 H45 119.1
C45 C46 C41 122.3(2)
C45 C46 S4 118.6(2)
C41 C46 S4 119.02(19)
C32 S4 C46 102.93(12)
C32 S4 Ca2 98.37(9)
C46 S4 Ca2 100.48(9)
C51 O51 Mn1 123.96(17)
C51 O51 Ca2 131.48(16)
Mn1 O51 Ca2 104.56(8)
O51 C51 C56 122.6(2)
O51 C51 C52 122.3(2)
C56 C51 C52 115.1(2)
C53 C52 C51 121.8(2)
C53 C52 S6 119.5(2)
C51 C52 S6 118.67(19)
C52 C53 C54 122.3(3)
C52 C53 H53 118.9
C54 C53 H53 118.9
C55 C54 C53 116.6(2)
C55 C54 C541 121.6(2)
C53 C54 C541 121.8(3)
C542 C541 C543 107.1(5)
C542 C541 C544 110.3(5)
C543 C541 C544 108.4(5)
C542 C541 C54 107.7(4)
C547 C541 C54 113.7(5)
C543 C541 C54 115.0(3)
C544 C541 C54 108.3(4)
C547 C541 C545 109.4(7)
C54 C541 C545 107.0(5)
C547 C541 C546 113.8(7)
C54 C541 C546 109.8(5)
C545 C541 C546 102.4(7)
C541 C542 H54A 109.5
C541 C542 H54B 109.5
C541 C542 H54C 109.5
C541 C543 H54D 109.5
C541 C543 H54E 109.5
C541 C543 H54F 109.5
C541 C544 H54G 109.5
C541 C544 H54H 109.5
C541 C544 H54I 109.5
C541 C545 H54J 109.5
C541 C545 H54K 109.5
H54J C545 H54K 109.5
C541 C545 H54L 109.5
H54J C545 H54L 109.5
H54K C545 H54L 109.5
C541 C546 H54M 109.5
C541 C546 H54N 109.5
H54M C546 H54N 109.5
C541 C546 H54O 109.5
H54M C546 H54O 109.5
H54N C546 H54O 109.5
C541 C547 H54P 109.5
C541 C547 H54Q 109.5
H54P C547 H54Q 109.5
C541 C547 H54R 109.5
H54P C547 H54R 109.5
H54Q C547 H54R 109.5
C54 C55 C56 122.4(2)
C54 C55 H55 118.8
C56 C55 H55 118.8
C55 C56 C51 121.8(2)
C55 C56 S5 118.6(2)
C51 C56 S5 119.65(19)
C82 S5 C56 102.39(12)
C82 S5 Mn1 94.88(9)
C56 S5 Mn1 94.48(9)
C61 O61 Ca1 127.45(15)
C61 O61 Ca2 129.19(15)
Ca1 O61 Ca2 103.16(7)
O61 C61 C66 123.0(2)
O61 C61 C62 123.6(2)
C66 C61 C62 113.5(2)
C63 C62 C61 122.7(2)
C63 C62 S7 117.3(2)
C61 C62 S7 119.95(19)
C64 C63 C62 122.9(3)
C64 C63 H63 118.6
C62 C63 H63 118.6
C63 C64 C65 115.3(3)
C63 C64 C641 124.3(3)
C65 C64 C641 120.3(3)
C643 C641 C64 111.5(3)
C643 C641 C644 107.4(4)
C64 C641 C644 111.6(3)
C643 C641 C642 110.6(4)
C64 C641 C642 109.0(3)
C644 C641 C642 106.7(4)
C641 C642 H64A 109.5
C641 C642 H64B 109.5
H64A C642 H64B 109.5
C641 C642 H64C 109.5
H64A C642 H64C 109.5
H64B C642 H64C 109.5
C641 C643 H64D 109.5
C641 C643 H64E 109.5
H64D C643 H64E 109.5
C641 C643 H64F 109.5
H64D C643 H64F 109.5
H64E C643 H64F 109.5
C641 C644 H64G 109.5
C641 C644 H64H 109.5
H64G C644 H64H 109.5
C641 C644 H64I 109.5
H64G C644 H64I 109.5
H64H C644 H64I 109.5
C66 C65 C64 122.9(3)
C66 C65 H65 118.6
C64 C65 H65 118.6
C65 C66 C61 122.6(2)
C65 C66 S6 117.2(2)
C61 C66 S6 120.18(19)
C66 S6 C52 101.84(12)
C66 S6 Ca2 98.43(9)
C52 S6 Ca2 99.56(9)
C71 O71 Mn2 124.58(17)
C71 O71 Ca1 130.88(17)
Mn2 O71 Ca1 104.54(7)
O71 C71 C76 121.8(2)
O71 C71 C72 123.1(2)
C76 C71 C72 115.1(2)
C73 C72 C71 122.0(2)
C73 C72 S8 118.4(2)
C71 C72 S8 119.59(19)
C74 C73 C72 122.1(3)
C74 C73 H73 119
C72 C73 H73 119
C73 C74 C75 116.8(2)
C73 C74 C741 121.8(3)
C75 C74 C741 121.3(3)
C745 C741 C746 116.8(7)
C744 C741 C743 114.2(5)
C745 C741 C74 110.4(4)
C746 C741 C74 111.8(5)
C744 C741 C74 115.3(3)
C743 C741 C74 112.6(4)
C745 C741 C747 105.5(7)
C746 C741 C747 106.0(7)
C74 C741 C747 105.3(4)
C744 C741 C742 103.4(5)
C743 C741 C742 104.6(4)
C74 C741 C742 105.2(3)
C741 C742 H74A 109.5
C741 C742 H74B 109.5
C741 C742 H74C 109.5
C741 C743 H74D 109.5
C741 C743 H74E 109.5
C741 C743 H74F 109.5
C741 C744 H74G 109.5
C741 C744 H74H 109.5
C741 C744 H74I 109.5
C741 C745 H74J 109.5
C741 C745 H74K 109.5
H74J C745 H74K 109.5
C741 C745 H74L 109.5
H74J C745 H74L 109.5
H74K C745 H74L 109.5
C741 C746 H74M 109.5
C741 C746 H74N 109.5
H74M C746 H74N 109.5
C741 C746 H74O 109.5
H74M C746 H74O 109.5
H74N C746 H74O 109.5
C741 C747 H74P 109.5
C741 C747 H74Q 109.5
H74P C747 H74Q 109.5
C741 C747 H74R 109.5
H74P C747 H74R 109.5
H74Q C747 H74R 109.5
C76 C75 C74 122.0(3)
C76 C75 H75 119
C74 C75 H75 119
C75 C76 C71 122.1(2)
C75 C76 S7 118.7(2)
C71 C76 S7 119.28(19)
C76 S7 C62 101.61(13)
C76 S7 Ca1 99.43(9)
C62 S7 Ca1 98.72(9)
C81 O81 Mn1 120.82(16)
C81 O81 Mn2 119.73(16)
Mn1 O81 Mn2 97.47(7)
O81 C81 C86 123.5(2)
O81 C81 C82 121.2(2)
C86 C81 C82 115.3(2)
C83 C82 C81 121.3(2)
C83 C82 S5 119.3(2)
C81 C82 S5 119.29(19)
C82 C83 C84 122.4(2)
C82 C83 H83 118.8
C84 C83 H83 118.8
C85 C84 C83 116.4(2)
C85 C84 C841 123.5(2)
C83 C84 C841 120.0(2)
C84 C841 C842 108.5(2)
C84 C841 C844 112.1(2)
C842 C841 C844 107.6(3)
C84 C841 C843 110.4(2)
C842 C841 C843 110.0(3)
C844 C841 C843 108.2(3)
C841 C842 H84A 109.5
C841 C842 H84B 109.5
H84A C842 H84B 109.5
C841 C842 H84C 109.5
H84A C842 H84C 109.5
H84B C842 H84C 109.5
C841 C843 H84D 109.5
C841 C843 H84E 109.5
H84D C843 H84E 109.5
C841 C843 H84F 109.5
H84D C843 H84F 109.5
H84E C843 H84F 109.5
C841 C844 H84G 109.5
C841 C844 H84H 109.5
H84G C844 H84H 109.5
C841 C844 H84I 109.5
H84G C844 H84I 109.5
H84H C844 H84I 109.5
C86 C85 C84 121.9(2)
C86 C85 H85 119
C84 C85 H85 119
C85 C86 C81 122.7(2)
C85 C86 S8 119.8(2)
C81 C86 S8 117.18(18)
C72 S8 C86 103.90(12)
C72 S8 Mn2 93.84(9)
C86 S8 Mn2 96.19(9)
O10 C10 N10 125.8(6)
O10 C10 H10 117.1
N10 C10 H10 117.1
C10 N10 C102 119.8(5)
C10 N10 C101 123.0(4)
C102 N10 C101 114.7(4)
N10 C101 H10A 109.5
N10 C101 H10B 109.5
H10A C101 H10B 109.5
N10 C101 H10C 109.5
H10A C101 H10C 109.5
H10B C101 H10C 109.5
N10 C102 H10D 109.5
N10 C102 H10E 109.5
H10D C102 H10E 109.5
N10 C102 H10F 109.5
H10D C102 H10F 109.5
H10E C102 H10F 109.5
O20 C20 N20 125.8(7)
O20 C20 H20 117.1
N20 C20 H20 117.1
C20 N20 C202 118.1(5)
C20 N20 C201 124.4(4)
C202 N20 C201 117.3(3)
N20 C201 H20A 109.5
N20 C201 H20B 109.5
H20A C201 H20B 109.5
N20 C201 H20C 109.5
H20A C201 H20C 109.5
H20B C201 H20C 109.5
N20 C202 H20D 109.5
N20 C202 H20E 109.5
H20D C202 H20E 109.5
N20 C202 H20F 109.5
H20D C202 H20F 109.5
H20E C202 H20F 109.5
C30 O30 Ca1 127.1(2)
O30 C30 N30 124.4(4)
O30 C30 H30 117.8
N30 C30 H30 117.8
C30 N30 C301 119.3(4)
C30 N30 C302 119.0(4)
C301 N30 C302 121.0(4)
N30 C301 H30A 109.5
N30 C301 H30B 109.5
H30A C301 H30B 109.5
N30 C301 H30C 109.5
H30A C301 H30C 109.5
H30B C301 H30C 109.5
N30 C302 H30D 109.5
N30 C302 H30E 109.5
H30D C302 H30E 109.5
N30 C302 H30F 109.5
H30D C302 H30F 109.5
H30E C302 H30F 109.5
C40 O40 Ca1 116.61(17)
O40 C40 N40 125.1(3)
O40 C40 H40 117.4
N40 C40 H40 117.4
C40 N40 C401 121.4(3)
C40 N40 C402 121.2(3)
C401 N40 C402 117.0(3)
N40 C401 H40A 109.5
N40 C401 H40B 109.5
H40A C401 H40B 109.5
N40 C401 H40C 109.5
H40A C401 H40C 109.5
H40B C401 H40C 109.5
N40 C402 H40D 109.5
N40 C402 H40E 109.5
H40D C402 H40E 109.5
N40 C402 H40F 109.5
H40D C402 H40F 109.5
H40E C402 H40F 109.5
C50 O50 Ca2 123.07(18)
O50 C50 N50 125.7(3)
O50 C50 H50 117.2
N50 C50 H50 117.2
C50 N50 C502 121.6(3)
C50 N50 C501 121.1(2)
C502 N50 C501 116.4(2)
N50 C501 H50A 109.5
N50 C501 H50B 109.5
H50A C501 H50B 109.5
N50 C501 H50C 109.5
H50A C501 H50C 109.5
H50B C501 H50C 109.5
N50 C502 H50D 109.5
N50 C502 H50E 109.5
H50D C502 H50E 109.5
N50 C502 H50F 109.5
H50D C502 H50F 109.5
H50E C502 H50F 109.5
C60 O60 Ca2 113.09(17)
O60 C60 N60 126.8(3)
O60 C60 H60 116.6
N60 C60 H60 116.6
C60 N60 C601 124.1(3)
C60 N60 C602 118.7(3)
C601 N60 C602 117.1(3)
N60 C601 H60A 109.5
N60 C601 H60B 109.5
H60A C601 H60B 109.5
N60 C601 H60C 109.5
H60A C601 H60C 109.5
H60B C601 H60C 109.5
N60 C602 H60D 109.5
N60 C602 H60E 109.5
H60D C602 H60E 109.5
N60 C602 H60F 109.5
H60D C602 H60F 109.5
H60E C602 H60F 109.5
N70 C701 H70A 109.5
N70 C701 H70B 109.5
H70A C701 H70B 109.5
N70 C701 H70C 109.5
H70A C701 H70C 109.5
H70B C701 H70C 109.5
N70 C702 H70D 109.5
N70 C702 H70E 109.5
H70D C702 H70E 109.5
N70 C702 H70F 109.5
H70D C702 H70F 109.5
H70E C702 H70F 109.5
C70 N70 C702 124.1(7)
C70 N70 C701 112.9(8)
C702 N70 C701 118.5(8)
O70 C70 N70 129.9(8)
O70 C70 H70 115
N70 C70 H70 115.1
O80 C80 N80 123.6(10)
O80 C80 H80 118.2
N80 C80 H80 118.2
C80 N80 C801 122.4(8)
N80 C801 H80A 109.5
N80 C801 H80B 109.5
H80A C801 H80B 109.5
N80 C801 H80C 109.5
H80A C801 H80C 109.5
H80B C801 H80C 109.5

loop_
_geom_bond_atom_site_label_1
_geom_bond_atom_site_label_2
_geom_bond_distance
Mn1 O51 2.095(2)
Mn1 O11 2.1045(19)
Mn1 O41 2.1089(19)
Mn1 O81 2.1824(18)
Mn1 S5 2.6450(7)
Mn1 S1 2.7565(7)
Mn2 O71 2.0903(19)
Mn2 O21 2.1223(19)
Mn2 O11 2.1368(19)
Mn2 O81 2.2246(18)
Mn2 S8 2.6720(8)
Mn2 S2 2.6903(8)
Ca1 O71 2.3789(19)
Ca1 O61 2.4079(19)
Ca1 O21 2.4174(19)
Ca1 O31 2.4249(19)
Ca1 O40 2.426(2)
Ca1 O30 2.4635(19)
Ca1 S7 2.9171(8)
Ca1 S3 2.9400(8)
Ca2 O31 2.3874(19)
Ca2 O51 2.3908(19)
Ca2 O61 2.4079(19)
Ca2 O41 2.4747(19)
Ca2 O50 2.478(2)
Ca2 O60 2.4913(18)
Ca2 S4 2.9300(8)
Ca2 S6 2.9719(8)
O11 C11 1.311(3)
C11 C16 1.404(4)
C11 C12 1.420(4)
C12 C13 1.376(4)
C12 S2 1.791(3)
C13 C14 1.405(4)
C13 H13 0.95
C14 C15 1.400(4)
C14 C141 1.539(4)
C141 C142 1.503(12)
C141 C145 1.507(14)
C141 C143 1.530(9)
C141 C147 1.532(16)
C141 C144 1.556(10)
C141 C146 1.593(13)
C142 H14A 0.98
C142 H14B 0.98
C142 H14C 0.98
C143 H14D 0.98
C143 H14E 0.98
C143 H14F 0.98
C144 H14G 0.98
C144 H14H 0.98
C144 H14I 0.98
C145 H14J 0.98
C145 H14K 0.98
C145 H14L 0.98
C146 H14M 0.98
C146 H14N 0.98
C146 H14O 0.98
C147 H14P 0.98
C147 H14Q 0.98
C147 H14R 0.98
C15 C16 1.394(4)
C15 H15 0.95
C16 S1 1.790(3)
S1 C42 1.787(3)
O21 C21 1.315(3)
C21 C22 1.417(4)
C21 C26 1.423(4)
C22 C23 1.399(4)
C22 S3 1.782(3)
C23 C24 1.399(4)
C23 H23 0.95
C24 C25 1.394(4)
C24 C241 1.534(4)
C241 C244 1.528(6)
C241 C243 1.536(6)
C241 C242 1.545(5)
C242 H24A 0.98
C242 H24B 0.98
C242 H24C 0.98
C243 H24D 0.98
C243 H24E 0.98
C243 H24F 0.98
C244 H24G 0.98
C244 H24H 0.98
C244 H24I 0.98
C25 C26 1.392(4)
C25 H25 0.95
C26 S2 1.782(3)
O31 C31 1.302(3)
C31 C36 1.426(3)
C31 C32 1.436(4)
C32 C33 1.385(4)
C32 S4 1.774(3)
C33 C34 1.383(4)
C33 H33 0.95
C34 C35 1.409(4)
C34 C341 1.547(4)
C341 C344 1.504(5)
C341 C343 1.543(5)
C341 C342 1.549(5)
C342 H34A 0.98
C342 H34B 0.98
C342 H34C 0.98
C343 H34D 0.98
C343 H34E 0.98
C343 H34F 0.98
C344 H34G 0.98
C344 H34H 0.98
C344 H34I 0.98
C35 C36 1.393(4)
C35 H35 0.95
C36 S3 1.780(3)
O41 C41 1.306(3)
C41 C42 1.413(4)
C41 C46 1.423(4)
C42 C43 1.407(4)
C43 C44 1.394(4)
C43 H43 0.95
C44 C45 1.412(4)
C44 C441 1.531(4)
C441 C444 1.516(6)
C441 C442 1.535(5)
C441 C443 1.536(5)
C442 H44A 0.98
C442 H44B 0.98
C442 H44C 0.98
C443 H44D 0.98
C443 H44E 0.98
C443 H44F 0.98
C444 H44G 0.98
C444 H44H 0.98
C444 H44I 0.98
C45 C46 1.398(4)
C45 H45 0.95
C46 S4 1.778(3)
O51 C51 1.313(3)
C51 C56 1.418(4)
C51 C52 1.423(4)
C52 C53 1.390(4)
C52 S6 1.780(3)
C53 C54 1.404(4)
C53 H53 0.95
C54 C55 1.378(4)
C54 C541 1.538(4)
C541 C542 1.469(9)
C541 C547 1.491(11)
C541 C543 1.508(7)
C541 C544 1.534(9)
C541 C545 1.558(12)
C541 C546 1.580(13)
C542 H54A 0.98
C542 H54B 0.98
C542 H54C 0.98
C543 H54D 0.98
C543 H54E 0.98
C543 H54F 0.98
C544 H54G 0.98
C544 H54H 0.98
C544 H54I 0.98
C545 H54J 0.98
C545 H54K 0.98
C545 H54L 0.98
C546 H54M 0.98
C546 H54N 0.98
C546 H54O 0.98
C547 H54P 0.98
C547 H54Q 0.98
C547 H54R 0.98
C55 C56 1.406(4)
C55 H55 0.95
C56 S5 1.775(3)
S5 C82 1.773(3)
O61 C61 1.315(3)
C61 C66 1.427(3)
C61 C62 1.432(3)
C62 C63 1.396(4)
C62 S7 1.784(3)
C63 C64 1.384(4)
C63 H63 0.95
C64 C65 1.413(4)
C64 C641 1.537(4)
C641 C643 1.523(6)
C641 C644 1.543(6)
C641 C642 1.566(6)
C642 H64A 0.98
C642 H64B 0.98
C642 H64C 0.98
C643 H64D 0.98
C643 H64E 0.98
C643 H64F 0.98
C644 H64G 0.98
C644 H64H 0.98
C644 H64I 0.98
C65 C66 1.385(4)
C65 H65 0.95
C66 S6 1.772(3)
O71 C71 1.302(3)
C71 C76 1.415(4)
C71 C72 1.426(4)
C72 C73 1.400(4)
C72 S8 1.785(3)
C73 C74 1.389(4)
C73 H73 0.95
C74 C75 1.404(4)
C74 C741 1.536(4)
C741 C745 1.405(8)
C741 C746 1.442(14)
C741 C744 1.463(7)
C741 C743 1.498(8)
C741 C747 1.637(10)
C741 C742 1.685(7)
C742 H74A 0.98
C742 H74B 0.98
C742 H74C 0.98
C743 H74D 0.98
C743 H74E 0.98
C743 H74F 0.98
C744 H74G 0.98
C744 H74H 0.98
C744 H74I 0.98
C745 H74J 0.98
C745 H74K 0.98
C745 H74L 0.98
C746 H74M 0.98
C746 H74N 0.98
C746 H74O 0.98
C747 H74P 0.98
C747 H74Q 0.98
C747 H74R 0.98
C75 C76 1.399(4)
C75 H75 0.95
C76 S7 1.777(3)
O81 C81 1.306(3)
C81 C86 1.414(4)
C81 C82 1.428(3)
C82 C83 1.400(4)
C83 C84 1.402(4)
C83 H83 0.95
C84 C85 1.401(4)
C84 C841 1.521(4)
C841 C842 1.531(5)
C841 C844 1.541(4)
C841 C843 1.547(4)
C842 H84A 0.98
C842 H84B 0.98
C842 H84C 0.98
C843 H84D 0.98
C843 H84E 0.98
C843 H84F 0.98
C844 H84G 0.98
C844 H84H 0.98
C844 H84I 0.98
C85 C86 1.388(4)
C85 H85 0.95
C86 S8 1.790(3)
O10 C10 1.226(7)
C10 N10 1.299(5)
C10 H10 0.95
N10 C102 1.434(6)
N10 C101 1.451(4)
C101 H10A 0.98
C101 H10B 0.98
C101 H10C 0.98
C102 H10D 0.98
C102 H10E 0.98
C102 H10F 0.98
O20 C20 1.236(8)
C20 N20 1.331(5)
C20 H20 0.95
N20 C202 1.422(5)
N20 C201 1.443(5)
C201 H20A 0.98
C201 H20B 0.98
C201 H20C 0.98
C202 H20D 0.98
C202 H20E 0.98
C202 H20F 0.98
O30 C30 1.215(4)
C30 N30 1.370(5)
C30 H30 0.95
N30 C301 1.439(6)
N30 C302 1.441(6)
C301 H30A 0.98
C301 H30B 0.98
C301 H30C 0.98
C302 H30D 0.98
C302 H30E 0.98
C302 H30F 0.98
O40 C40 1.245(4)
C40 N40 1.318(4)
C40 H40 0.95
N40 C401 1.451(4)
N40 C402 1.455(4)
C401 H40A 0.98
C401 H40B 0.98
C401 H40C 0.98
C402 H40D 0.98
C402 H40E 0.98
C402 H40F 0.98
O50 C50 1.240(3)
C50 N50 1.328(4)
C50 H50 0.95
N50 C502 1.448(4)
N50 C501 1.451(4)
C501 H50A 0.98
C501 H50B 0.98
C501 H50C 0.98
C502 H50D 0.98
C502 H50E 0.98
C502 H50F 0.98
O60 C60 1.244(3)
C60 N60 1.330(4)
C60 H60 0.95
N60 C601 1.437(5)
N60 C602 1.462(5)
C601 H60A 0.98
C601 H60B 0.98
C601 H60C 0.98
C602 H60D 0.98
C602 H60E 0.98
C602 H60F 0.98
C701 N70 1.565(15)
C701 H70A 0.98
C701 H70B 0.98
C701 H70C 0.98
C702 N70 1.510(9)
C702 H70D 0.98
C702 H70E 0.98
C702 H70F 0.98
N70 C70 1.404(10)
C70 O70 1.136(9)
C70 H70 0.95
O80 C80 1.242(13)
C80 N80 1.294(11)
C80 H80 0.95
N80 C801 1.433(11)
C801 H80A 0.98
C801 H80B 0.98
C801 H80C 0.98
